data_7236015
loop_
_publ_author_name
'Filipovi\'c, Nenad R.'
'Bjelogrli\'c, Sne\<zana'
'Marinkovi\'c, Aleksandar'
'Verbi\'c, Tatjana \<Z.'
'Cvijeti\'c, Ilija N.'
'Sen\'canski, Milan'
'Rodi\'c, Marko'
'Vuj\<ci\'c, Miroslava'
'Sladi\'c, Du\<san'
'Strikovi\'c, Zlatko'
'Todorovi\'c, Tamara R.'
'Muller, Christian D.'

_publ_section_title
;
 Zn(ii) complex with 2-quinolinecarboxaldehyde selenosemicarbazone:
 synthesis, structure, interaction studies with DNA/HSA, molecular docking
 and caspase-8 and -9 independent apoptose induction
;
_journal_issue 115
_journal_name_full 'RSC Advances'
_journal_page_first 95191
_journal_paper_doi 10.1039/C5RA19849F
_journal_volume 5
_journal_year 2015
_chemical_compound_source synthetic
_chemical_formula_moiety 'C11 H10 N4 Se'
_chemical_formula_sum 'C11 H10 N4 Se'
_chemical_formula_weight 277.19
_chemical_name_common ' 2-quinolinealdehyde selenosemicarbazone'
_chemical_name_systematic ' 2-quinolinealdehyde selenosemicarbazone'
_space_group_IT_number 14
_space_group_name_Hall '-P 2yn'
_space_group_name_H-M_alt 'P 1 21/n 1'
_symmetry_cell_setting monoclinic
_symmetry_Int_Tables_number 14
_symmetry_space_group_name_Hall '-P 2yn'
_symmetry_space_group_name_H-M 'P 1 21/n 1'
_atom_sites_solution_hydrogens mixed
_atom_sites_solution_primary dual
_atom_sites_solution_secondary dual
_audit_creation_date 2015-06-02T10:09:06-00:00
_audit_creation_method 'WinGX routine CIF_UPDATE'
_audit_update_record
;
2015-07-19 deposited with the CCDC.
2015-10-15 downloaded from the CCDC.
;
_cell_angle_alpha 90
_cell_angle_beta 92.6837(13)
_cell_angle_gamma 90
_cell_formula_units_Z 4
_cell_length_a 8.19022(13)
_cell_length_b 11.07458(14)
_cell_length_c 12.09766(18)
_cell_measurement_reflns_used 7816
_cell_measurement_temperature 294(2)
_cell_measurement_theta_max 29.093
_cell_measurement_theta_min 3.45
_cell_volume 1096.09(3)
_computing_cell_refinement
;
        CrysAlisPro, Agilent Technologies,
        Version 1.171.37.35 (release 13-08-2014 CrysAlis171 .NET)
        (compiled Aug 13 2014,18:06:01)
;
_computing_data_collection
;
        CrysAlisPro, Agilent Technologies,
        Version 1.171.37.35 (release 13-08-2014 CrysAlis171 .NET)
        (compiled Aug 13 2014,18:06:01)
;
_computing_data_reduction
;
        CrysAlisPro, Agilent Technologies,
        Version 1.171.37.35 (release 13-08-2014 CrysAlis171 .NET)
        (compiled Aug 13 2014,18:06:01)
;
_computing_molecular_graphics 'ORTEP-3 for Windows (Farrugia, 1997)'
_computing_publication_material 'SHELXLE (H\"ubschle et al., 2011)'
_computing_structure_refinement 'SHELXL-2014/6 (Sheldrick, 2015b)'
_computing_structure_solution 'SHELXT 2014/4 (Sheldrick, 2015a)'
_diffrn_ambient_temperature 294(2)
_diffrn_detector 'CCD area detector'
_diffrn_detector_area_resol_mean 16.328
_diffrn_detector_type 'Sapphire3 (Oxford Diffraction)'
_diffrn_measured_fraction_theta_full 0.999
_diffrn_measured_fraction_theta_max 0.931
_diffrn_measurement_device '\k-geometry diffractometer'
_diffrn_measurement_device_type 'Gemini S (Oxford Diffraction)'
_diffrn_measurement_method '\w scans'
_diffrn_measurement_specimen_support 'glass fiber'
_diffrn_orient_matrix_UB_11 0.014822
_diffrn_orient_matrix_UB_12 -0.0629856
_diffrn_orient_matrix_UB_13 -0.0030854
_diffrn_orient_matrix_UB_21 -0.0798416
_diffrn_orient_matrix_UB_22 -0.0087967
_diffrn_orient_matrix_UB_23 -0.0239048
_diffrn_orient_matrix_UB_31 0.0303696
_diffrn_orient_matrix_UB_32 0.0075534
_diffrn_orient_matrix_UB_33 -0.0535212
_diffrn_radiation_monochromator graphite
_diffrn_radiation_probe x-ray
_diffrn_radiation_type MoK\a
_diffrn_radiation_wavelength 0.71073
_diffrn_reflns_av_R_equivalents 0.0226
_diffrn_reflns_av_unetI/netI 0.0284
_diffrn_reflns_Laue_measured_fraction_full 0.999
_diffrn_reflns_Laue_measured_fraction_max 0.931
_diffrn_reflns_limit_h_max 11
_diffrn_reflns_limit_h_min -10
_diffrn_reflns_limit_k_max 15
_diffrn_reflns_limit_k_min -14
_diffrn_reflns_limit_l_max 16
_diffrn_reflns_limit_l_min -15
_diffrn_reflns_number 19948
_diffrn_reflns_point_group_measured_fraction_full 0.999
_diffrn_reflns_point_group_measured_fraction_max 0.931
_diffrn_reflns_theta_full 26.32
_diffrn_reflns_theta_max 28.964
_diffrn_reflns_theta_min 3.072
_diffrn_source 'fine focus sealed X-ray tube'
_diffrn_source_type 'Enhance (Mo) (Oxford Diffraction)'
_exptl_absorpt_coefficient_mu 3.402
_exptl_absorpt_correction_T_max 0.54
_exptl_absorpt_correction_T_min 0.341
_exptl_absorpt_correction_type analytical
_exptl_absorpt_process_details
; Analytical numeric absorption correction using a multifaceted crystal
 model based on expressions derived by R.C. Clark & J.S. Reid(Clark, R. C. & 
 Reid, J. S. (1995). Acta Cryst. A51, 887-897) followed by empirical absorption
 correction using spherical harmonics, implemented in SCALE3 ABSPACK scaling
 algorithm. Computed by CrysAlisPro, Agilent Technologies, Version 1.171.37.35 
 (release 13-08-2014 CrysAlis171 .NET) (compiled Aug 13 2014,18:06:01)
;
_exptl_crystal_colour orange
_exptl_crystal_density_diffrn 1.68
_exptl_crystal_description irregular
_exptl_crystal_F_000 552
_exptl_crystal_recrystallization_method 'Re-crystallisation from solvent: ethanol'
_exptl_crystal_size_max 0.4739
_exptl_crystal_size_mid 0.3685
_exptl_crystal_size_min 0.2056
_refine_diff_density_max 0.473
_refine_diff_density_min -0.311
_refine_diff_density_rms 0.1
_refine_ls_extinction_method none
_refine_ls_goodness_of_fit_ref 1.206
_refine_ls_hydrogen_treatment mixed
_refine_ls_matrix_type full
_refine_ls_number_parameters 157
_refine_ls_number_reflns 2714
_refine_ls_number_restraints 0
_refine_ls_restrained_S_all 1.206
_refine_ls_R_factor_all 0.0344
_refine_ls_R_factor_gt 0.0246
_refine_ls_shift/su_max 0.002
_refine_ls_shift/su_mean 0
_refine_ls_structure_factor_coef Fsqd
_refine_ls_weighting_details 'w=1/[\s^2^(Fo^2^)+(0.0590P)^2^+0.2771P] where P=(Fo^2^+2Fc^2^)/3'
_refine_ls_weighting_scheme calc
_refine_ls_wR_factor_gt 0.0753
_refine_ls_wR_factor_ref 0.1035
_reflns_Friedel_coverage 0
_reflns_number_gt 2368
_reflns_number_total 2714
_reflns_threshold_expression 'I > 2\s(I)'
_cod_data_source_file c5ra19849f2.cif
_cod_data_source_block Hqasesc
_cod_original_sg_symbol_H-M 'P 21/n'
_cod_database_code 7236015
_shelx_space_group_comment
; The symmetry employed for this shelxl refinement is uniquely defined
 by the following loop, which should always be used as a source of
 symmetry information in preference to the above space-group names.
 They are only intended as comments.
;
_cell_oxdiff_length_a 8.1901(3)
_cell_oxdiff_length_b 11.0752(4)
_cell_oxdiff_length_c 12.0970(5)
_cell_oxdiff_angle_alpha 90.006(3)
_cell_oxdiff_angle_beta 92.674(3)
_cell_oxdiff_angle_gamma 89.981(3)
_cell_oxdiff_volume 1096.09(7)
_cell_oxdiff_measurement_reflns_used 7816
_shelxl_version_number 2014/6

loop_
_symmetry_equiv_pos_as_xyz
'x, y, z'
'-x+1/2, y+1/2, -z+1/2'
'-x, -y, -z'
'x-1/2, -y-1/2, z-1/2'

loop_
_atom_site_label
_atom_site_type_symbol
_atom_site_fract_x
_atom_site_fract_y
_atom_site_fract_z
_atom_site_U_iso_or_equiv
_atom_site_adp_type
_atom_site_occupancy
_atom_site_site_symmetry_order
_atom_site_calc_flag
_atom_site_refinement_flags_posn
_atom_site_refinement_flags_adp
Se1 Se 0.34037(3) 1.07071(2) 0.34873(2) 0.04242(13) Uani 1 1 d . .
N1 N 0.7528(2) 0.49670(16) 0.49143(14) 0.0313(4) Uani 1 1 d . .
N2 N 0.5191(2) 0.73140(17) 0.36660(15) 0.0334(4) Uani 1 1 d . .
N3 N 0.4794(3) 0.84774(18) 0.39086(16) 0.0367(4) Uani 1 1 d . .
H3 H 0.513(3) 0.870(3) 0.456(2) 0.045(8) Uiso 1 1 d . .
N4 N 0.3721(3) 0.8686(2) 0.21470(18) 0.0429(5) Uani 1 1 d . .
H4A H 0.324(4) 0.900(3) 0.166(3) 0.056(10) Uiso 1 1 d . .
H4B H 0.398(3) 0.799(3) 0.197(2) 0.042(8) Uiso 1 1 d . .
C1 C 0.4015(3) 0.91612(19) 0.31281(19) 0.0314(4) Uani 1 1 d . .
C2 C 0.6023(3) 0.6727(2) 0.44072(18) 0.0330(5) Uani 1 1 d . .
H2 H 0.6367 0.7101 0.5066 0.04 Uiso 1 1 calc R U
C3 C 0.6432(3) 0.5458(2) 0.42090(17) 0.0298(4) Uani 1 1 d . .
C4 C 0.5634(3) 0.4823(2) 0.33157(18) 0.0356(5) Uani 1 1 d . .
H4 H 0.486 0.5204 0.2849 0.043 Uiso 1 1 calc R U
C5 C 0.6033(3) 0.3642(2) 0.31600(19) 0.0377(5) Uani 1 1 d . .
H5 H 0.5501 0.3197 0.2599 0.045 Uiso 1 1 calc R U
C6 C 0.7256(3) 0.3096(2) 0.38519(18) 0.0320(4) Uani 1 1 d . .
C7 C 0.7975(3) 0.3791(2) 0.47288(17) 0.0304(4) Uani 1 1 d . .
C8 C 0.9204(3) 0.3259(2) 0.5426(2) 0.0403(5) Uani 1 1 d . .
H8 H 0.9669 0.3695 0.6018 0.048 Uiso 1 1 calc R U
C9 C 0.9711(3) 0.2113(2) 0.5235(2) 0.0471(6) Uani 1 1 d . .
H9 H 1.0549 0.1783 0.5684 0.057 Uiso 1 1 calc R U
C10 C 0.8997(3) 0.1423(2) 0.4378(2) 0.0459(6) Uani 1 1 d . .
H10 H 0.9354 0.0637 0.4266 0.055 Uiso 1 1 calc R U
C11 C 0.7780(3) 0.1895(2) 0.3703(2) 0.0399(5) Uani 1 1 d . .
H11 H 0.7293 0.1424 0.3142 0.048 Uiso 1 1 calc R U

loop_
_atom_site_aniso_label
_atom_site_aniso_U_11
_atom_site_aniso_U_22
_atom_site_aniso_U_33
_atom_site_aniso_U_23
_atom_site_aniso_U_13
_atom_site_aniso_U_12
Se1 0.0558(2) 0.02628(17) 0.04359(18) -0.00540(9) -0.01459(12) 0.01133(9)
N1 0.0374(9) 0.0270(9) 0.0292(8) -0.0002(7) -0.0022(7) 0.0020(7)
N2 0.0429(10) 0.0240(9) 0.0331(9) -0.0011(7) 0.0005(8) 0.0066(8)
N3 0.0526(12) 0.0251(9) 0.0314(10) -0.0028(7) -0.0073(8) 0.0106(8)
N4 0.0631(14) 0.0299(11) 0.0344(10) -0.0048(9) -0.0130(10) 0.0108(10)
C1 0.0359(11) 0.0245(10) 0.0333(11) 0.0002(8) -0.0028(9) 0.0029(8)
C2 0.0412(11) 0.0270(11) 0.0306(10) -0.0005(8) -0.0012(9) 0.0041(9)
C3 0.0354(11) 0.0258(10) 0.0283(10) 0.0029(8) 0.0022(8) 0.0024(8)
C4 0.0425(12) 0.0318(12) 0.0316(10) 0.0023(9) -0.0069(9) 0.0032(9)
C5 0.0483(13) 0.0328(12) 0.0315(11) -0.0048(9) -0.0044(9) 0.0008(10)
C6 0.0379(11) 0.0269(10) 0.0315(10) 0.0007(8) 0.0042(9) 0.0019(8)
C7 0.0350(10) 0.0262(11) 0.0300(10) 0.0031(8) 0.0030(8) 0.0032(8)
C8 0.0467(13) 0.0379(13) 0.0358(11) 0.0025(10) -0.0047(10) 0.0077(10)
C9 0.0562(15) 0.0421(14) 0.0426(13) 0.0094(11) -0.0011(11) 0.0179(12)
C10 0.0641(16) 0.0281(12) 0.0461(13) 0.0039(10) 0.0097(12) 0.0136(11)
C11 0.0549(14) 0.0258(11) 0.0395(12) -0.0038(9) 0.0064(11) 0.0028(10)

loop_
_atom_type_symbol
_atom_type_description
_atom_type_scat_dispersion_real
_atom_type_scat_dispersion_imag
_atom_type_scat_source
C C 0.0033 0.0016 'International Tables Vol C Tables 4.2.6.8 and 6.1.1.4'
H H 0 0 'International Tables Vol C Tables 4.2.6.8 and 6.1.1.4'
N N 0.0061 0.0033 'International Tables Vol C Tables 4.2.6.8 and 6.1.1.4'
Se Se -0.0929 2.2259 'International Tables Vol C Tables 4.2.6.8 and 6.1.1.4'

loop_
_exptl_crystal_face_index_h
_exptl_crystal_face_index_k
_exptl_crystal_face_index_l
_exptl_crystal_face_perp_dist
1 0 1 0.1078
-1 0 -1 0.0978
-1 -1 1 0.1631
1 1 -1 0.1631
-1 1 1 0.1926
1 -1 -1 0.1926
3 -5 4 0.178
0 -5 1 0.1806
0 5 -1 0.1806
-2 -5 -1 0.1608
1 5 1 0.1839
1 5 5 0.1884
1 -4 5 0.1732
3 -5 -5 0.1866
4 1 -5 0.1799
-1 5 -3 0.1651
-1 0 5 0.2507
0 -5 -4 0.1797

loop_
_geom_angle_atom_site_label_1
_geom_angle_atom_site_label_2
_geom_angle_atom_site_label_3
_geom_angle
C3 N1 C7 117.45(18)
C2 N2 N3 116.98(19)
C1 N3 N2 119.32(19)
C1 N3 H3 127(2)
N2 N3 H3 113(2)
C1 N4 H4A 125(3)
C1 N4 H4B 124(2)
H4A N4 H4B 111(3)
N4 C1 N3 118.0(2)
N4 C1 Se1 123.13(18)
N3 C1 Se1 118.83(17)
N2 C2 C3 119.4(2)
N2 C2 H2 120.3
C3 C2 H2 120.3
N1 C3 C4 124.0(2)
N1 C3 C2 116.1(2)
C4 C3 C2 119.8(2)
C5 C4 C3 118.3(2)
C5 C4 H4 120.8
C3 C4 H4 120.8
C4 C5 C6 119.8(2)
C4 C5 H5 120.1
C6 C5 H5 120.1
C5 C6 C11 122.6(2)
C5 C6 C7 118.1(2)
C11 C6 C7 119.3(2)
N1 C7 C8 119.1(2)
N1 C7 C6 122.20(19)
C8 C7 C6 118.7(2)
C9 C8 C7 120.2(2)
C9 C8 H8 119.9
C7 C8 H8 119.9
C8 C9 C10 121.2(2)
C8 C9 H9 119.4
C10 C9 H9 119.4
C11 C10 C9 120.3(2)
C11 C10 H10 119.8
C9 C10 H10 119.8
C10 C11 C6 120.2(2)
C10 C11 H11 119.9
C6 C11 H11 119.9

loop_
_geom_bond_atom_site_label_1
_geom_bond_atom_site_label_2
_geom_bond_distance
Se1 C1 1.841(2)
N1 C3 1.326(3)
N1 C7 1.374(3)
N2 C2 1.278(3)
N2 N3 1.364(3)
N3 C1 1.348(3)
N3 H3 0.86(3)
N4 C1 1.310(3)
N4 H4A 0.77(4)
N4 H4B 0.83(3)
C2 C3 1.468(3)
C2 H2 0.93
C3 C4 1.422(3)
C4 C5 1.364(4)
C4 H4 0.93
C5 C6 1.411(3)
C5 H5 0.93
C6 C11 1.412(3)
C6 C7 1.416(3)
C7 C8 1.412(3)
C8 C9 1.358(4)
C8 H8 0.93
C9 C10 1.394(4)
C9 H9 0.93
C10 C11 1.363(4)
C10 H10 0.93
C11 H11 0.93

loop_
_geom_hbond_atom_site_label_D
_geom_hbond_atom_site_label_H
_geom_hbond_atom_site_label_A
_geom_hbond_distance_DH
_geom_hbond_distance_HA
_geom_hbond_distance_DA
_geom_hbond_angle_DHA
_geom_hbond_site_symmetry_A
N3 H3 Se1 0.86(3) 2.68(3) 3.533(2) 172(3) 3_676
N4 H4A N1 0.77(4) 2.45(4) 3.198(3) 163(3) 4_575
N4 H4B N2 0.83(3) 2.36(3) 2.632(3) 100(2) .

loop_
_geom_torsion_atom_site_label_1
_geom_torsion_atom_site_label_2
_geom_torsion_atom_site_label_3
_geom_torsion_atom_site_label_4
_geom_torsion
C2 N2 N3 C1 175.5(2)
N2 N3 C1 N4 -2.4(3)
N2 N3 C1 Se1 177.24(16)
N3 N2 C2 C3 177.7(2)
C7 N1 C3 C4 3.5(3)
C7 N1 C3 C2 -177.92(18)
N2 C2 C3 N1 168.5(2)
N2 C2 C3 C4 -12.9(3)
N1 C3 C4 C5 -1.0(3)
C2 C3 C4 C5 -179.5(2)
C3 C4 C5 C6 -2.4(3)
C4 C5 C6 C11 -177.0(2)
C4 C5 C6 C7 3.1(3)
C3 N1 C7 C8 176.5(2)
C3 N1 C7 C6 -2.7(3)
C5 C6 C7 N1 -0.5(3)
C11 C6 C7 N1 179.6(2)
C5 C6 C7 C8 -179.8(2)
C11 C6 C7 C8 0.3(3)
N1 C7 C8 C9 -177.5(2)
C6 C7 C8 C9 1.7(4)
C7 C8 C9 C10 -2.3(4)
C8 C9 C10 C11 0.7(4)
C9 C10 C11 C6 1.3(4)
C5 C6 C11 C10 178.3(2)
C7 C6 C11 C10 -1.8(3)
